data_2240761
loop_
_publ_author_name
'Khmiyas, Jamal'
'Assani, Abderrazzak'
'Saadi, Mohamed'
'El Ammari, Lahcen'

_publ_section_title
;
 Crystal structure of a sodium, zinc and iron(III)-based
 non-stoichiometric phosphate with an alluaudite-like structure:
 Na~1.67~Zn~1.67~Fe~1.33~(PO~4~)~3~
;
_journal_coeditor_code PK2551
_journal_issue 6
_journal_name_full 'Acta Crystallographica Section E'
_journal_page_first 690
_journal_page_last 692
_journal_paper_doi 10.1107/S2056989015009767
_journal_volume 71
_journal_year 2015
_chemical_formula_iupac 'Na1.67 Zn1.67 Fe1.33 (P O4)3'
_chemical_formula_structural 'Fe1.33 Na1.67 Zn1.67 (P O4)3'
_chemical_formula_sum 'Fe1.33 Na1.67 O12 P3 Zn1.67'
_chemical_formula_weight 506.59
_chemical_name_systematic
;
Disodium dizinc iron(III) tris(phosphate)
;
_space_group_IT_number 15
_symmetry_cell_setting monoclinic
_symmetry_space_group_name_Hall '-C 2yc'
_symmetry_space_group_name_H-M 'C 1 2/c 1'
_audit_creation_method SHELXL-2013
_cell_angle_alpha 90.00
_cell_angle_beta 113.5070(10)
_cell_angle_gamma 90.00
_cell_formula_units_Z 4
_cell_length_a 11.7545(4)
_cell_length_b 12.5080(4)
_cell_length_c 6.4014(2)
_cell_measurement_reflns_used 2101
_cell_measurement_temperature 296(2)
_cell_measurement_theta_max 36.318
_cell_measurement_theta_min 2.49
_cell_volume 863.06(5)
_computing_cell_refinement
;
SAINT (Bruker, 2009)
;
_computing_data_collection
;
APEX2 (Bruker, 2009)
;
_computing_data_reduction
;
SAINT (Bruker, 2009)
;
_computing_molecular_graphics
;
ORTEPIII (Burnett & Johnson, 1996),
ORTEP-3 for Windows Farrugia, 2012)
and DIAMOND (Brandenburg, 2006)
;
_computing_publication_material
;
publCIF (Westrip, 2010)
;
_computing_structure_refinement
;
SHELXL97 (Sheldrick, 2008)
;
_computing_structure_solution
;
SHELXS97 (Sheldrick, 2008)
;
_diffrn_ambient_temperature 296(2)
_diffrn_measured_fraction_theta_full 0.999
_diffrn_measured_fraction_theta_max 1.000
_diffrn_measurement_device_type 'Bruker X8 APEX'
_diffrn_measurement_method '\f and \w scans'
_diffrn_radiation_monochromator graphite
_diffrn_radiation_source 'fine-focus sealed tube'
_diffrn_radiation_type MoK\a
_diffrn_radiation_wavelength 0.71073
_diffrn_reflns_av_R_equivalents 0.0310
_diffrn_reflns_limit_h_max 16
_diffrn_reflns_limit_h_min -19
_diffrn_reflns_limit_k_max 20
_diffrn_reflns_limit_k_min -20
_diffrn_reflns_limit_l_max 10
_diffrn_reflns_limit_l_min -10
_diffrn_reflns_number 18880
_diffrn_reflns_theta_full 25.242
_diffrn_reflns_theta_max 36.318
_diffrn_reflns_theta_min 2.494
_exptl_absorpt_coefficient_mu 7.522
_exptl_absorpt_correction_T_max 0.7475
_exptl_absorpt_correction_T_min 0.5037
_exptl_absorpt_correction_type multi-scan
_exptl_absorpt_process_details
;
(SADABS; Bruker, 2009)
;
_exptl_crystal_colour brown
_exptl_crystal_density_diffrn 3.904
_exptl_crystal_density_method 'not measured'
_exptl_crystal_description block
_exptl_crystal_F_000 977
_exptl_crystal_size_max 0.31
_exptl_crystal_size_mid 0.25
_exptl_crystal_size_min 0.19
_refine_diff_density_max 0.649
_refine_diff_density_min -1.205
_refine_ls_extinction_coef 0.0027(2)
_refine_ls_extinction_expression Fc^*^=kFc[1+0.001xFc^2^\l^3^/sin(2\q)]^-1/4^
_refine_ls_extinction_method
;
SHELXL97 (Sheldrick, 2008)
;
_refine_ls_goodness_of_fit_ref 1.189
_refine_ls_hydrogen_treatment undef
_refine_ls_matrix_type full
_refine_ls_number_parameters 96
_refine_ls_number_reflns 2101
_refine_ls_number_restraints 0
_refine_ls_restrained_S_all 1.189
_refine_ls_R_factor_all 0.0182
_refine_ls_R_factor_gt 0.0168
_refine_ls_shift/su_max 0.001
_refine_ls_shift/su_mean 0.000
_refine_ls_structure_factor_coef Fsqd
_refine_ls_weighting_details 'w=1/[\s^2^(Fo^2^)+(0.0160P)^2^+1.8532P] where P=(Fo^2^+2Fc^2^)/3'
_refine_ls_weighting_scheme calc
_refine_ls_wR_factor_gt 0.0455
_refine_ls_wR_factor_ref 0.0459
_reflns_number_gt 1997
_reflns_number_total 2101
_reflns_threshold_expression I>2\s(I)
_cod_data_source_file pk2551sup1.cf
_cod_data_source_block I
_cod_original_sg_symbol_Hall '-c 2yc'
_cod_original_sg_symbol_H-M 'C 2/c'
_cod_database_code 2240761
_cod_database_fobs_code 2240761
_shelxl_version_number .2013

loop_
_symmetry_equiv_pos_as_xyz
'x, y, z'
'-x, y, -z+1/2'
'x+1/2, y+1/2, z'
'-x+1/2, y+1/2, -z+1/2'
'-x, -y, -z'
'x, -y, z-1/2'
'-x+1/2, -y+1/2, -z'
'x+1/2, -y+1/2, z-1/2'

loop_
_atom_site_type_symbol
_atom_site_label
_atom_site_fract_x
_atom_site_fract_y
_atom_site_fract_z
_atom_site_U_iso_or_equiv
_atom_site_adp_type
_atom_site_calc_flag
_atom_site_occupancy
Fe Fe1 0.71738(2) 0.84648(2) 0.12925(3) 0.00552(5) Uani d 0.668(3)
Zn Zn1 0.71738(2) 0.84648(2) 0.12925(3) 0.00552(5) Uani d 0.332(3)
Zn Zn2 0.5000 0.73133(2) 0.2500 0.00966(5) Uani d 1
P P1 0.76212(3) 0.60983(2) 0.37448(5) 0.00388(6) Uani d 1
P P2 0.5000 0.28835(3) 0.2500 0.00330(7) Uani d 1
Na Na1 1.0000 0.49141(19) 0.7500 0.0356(7) Uani d 0.664(6)
Na Na2 0.5000 0.5000 0.0000 0.01511(18) Uani d 1
O O1 0.83510(9) 0.66524(7) 0.60760(15) 0.00695(15) Uani d 1
O O2 0.77771(9) 0.67779(8) 0.18481(15) 0.00760(15) Uani d 1
O O6 0.45837(8) 0.21761(8) 0.03327(15) 0.00622(15) Uani d 1
O O3 0.62448(9) 0.60224(8) 0.32496(16) 0.00806(16) Uani d 1
O O5 0.39712(9) 0.36396(8) 0.24820(16) 0.00747(16) Uani d 1
O O4 0.82109(10) 0.49950(8) 0.38406(18) 0.01105(17) Uani d 1

loop_
_atom_site_aniso_label
_atom_site_aniso_U_11
_atom_site_aniso_U_22
_atom_site_aniso_U_33
_atom_site_aniso_U_12
_atom_site_aniso_U_13
_atom_site_aniso_U_23
Fe1 0.00523(7) 0.00632(7) 0.00583(7) -0.00082(5) 0.00307(5) -0.00067(5)
Zn1 0.00523(7) 0.00632(7) 0.00583(7) -0.00082(5) 0.00307(5) -0.00067(5)
Zn2 0.01124(10) 0.00917(10) 0.01083(10) 0.000 0.00679(8) 0.000
P1 0.00555(12) 0.00355(11) 0.00280(11) -0.00051(9) 0.00192(9) -0.00023(8)
P2 0.00319(15) 0.00365(15) 0.00256(15) 0.000 0.00063(12) 0.000
Na1 0.0167(8) 0.0452(13) 0.0345(11) 0.000 -0.0008(7) 0.000
Na2 0.0221(4) 0.0079(3) 0.0091(3) 0.0024(3) -0.0004(3) 0.0006(3)
O1 0.0098(4) 0.0072(4) 0.0035(3) -0.0020(3) 0.0022(3) -0.0015(3)
O2 0.0090(4) 0.0101(4) 0.0043(3) -0.0022(3) 0.0032(3) 0.0013(3)
O6 0.0057(3) 0.0081(4) 0.0044(3) -0.0004(3) 0.0015(3) -0.0024(3)
O3 0.0068(4) 0.0083(4) 0.0101(4) -0.0015(3) 0.0044(3) -0.0006(3)
O5 0.0055(3) 0.0064(3) 0.0092(4) 0.0012(3) 0.0016(3) -0.0029(3)
O4 0.0147(4) 0.0062(4) 0.0125(4) 0.0026(3) 0.0057(3) -0.0019(3)

loop_
_atom_type_symbol
_atom_type_description
_atom_type_scat_dispersion_real
_atom_type_scat_dispersion_imag
_atom_type_scat_source
O O 0.0106 0.0060 'International Tables Vol C Tables 4.2.6.8 and 6.1.1.4'
Na Na 0.0362 0.0249 'International Tables Vol C Tables 4.2.6.8 and 6.1.1.4'
P P 0.1023 0.0942 'International Tables Vol C Tables 4.2.6.8 and 6.1.1.4'
Fe Fe 0.3463 0.8444 'International Tables Vol C Tables 4.2.6.8 and 6.1.1.4'
Zn Zn 0.2839 1.4301 'International Tables Vol C Tables 4.2.6.8 and 6.1.1.4'

loop_
_geom_angle_atom_site_label_1
_geom_angle_atom_site_label_2
_geom_angle_atom_site_label_3
_geom_angle_site_symmetry_1
_geom_angle_site_symmetry_3
_geom_angle
O5 Fe1 O4 3 4_655 95.89(4)
O5 Fe1 O1 3 7_666 109.05(4)
O4 Fe1 O1 4_655 7_666 88.00(4)
O5 Fe1 O2 3 7_665 87.13(4)
O4 Fe1 O2 4_655 7_665 101.39(4)
O1 Fe1 O2 7_666 7_665 160.53(4)
O5 Fe1 O6 3 5_665 161.52(4)
O4 Fe1 O6 4_655 5_665 100.93(4)
O1 Fe1 O6 7_666 5_665 79.35(4)
O2 Fe1 O6 7_665 5_665 82.12(4)
O5 Fe1 O2 3 . 79.41(4)
O4 Fe1 O2 4_655 . 173.23(4)
O1 Fe1 O2 7_666 . 88.95(4)
O2 Fe1 O2 7_665 . 83.34(4)
O6 Fe1 O2 5_665 . 84.43(4)
O3 Zn2 O3 2_655 . 79.62(5)
O3 Zn2 O6 2_655 6_566 92.79(4)
O3 Zn2 O6 . 6_566 113.99(4)
O3 Zn2 O6 2_655 5_665 113.99(4)
O3 Zn2 O6 . 5_665 92.79(4)
O6 Zn2 O6 6_566 5_665 145.51(5)
O3 Zn2 O1 2_655 7_666 164.40(4)
O3 Zn2 O1 . 7_666 86.51(4)
O6 Zn2 O1 6_566 7_666 86.30(4)
O6 Zn2 O1 5_665 7_666 73.53(3)
O3 Zn2 O1 2_655 8_465 86.51(4)
O3 Zn2 O1 . 8_465 164.40(4)
O6 Zn2 O1 6_566 8_465 73.53(3)
O6 Zn2 O1 5_665 8_465 86.30(4)
O1 Zn2 O1 7_666 8_465 108.06(5)
O3 P1 O4 . . 112.20(6)
O3 P1 O2 . . 108.58(5)
O4 P1 O2 . . 109.36(6)
O3 P1 O1 . . 111.16(6)
O4 P1 O1 . . 107.14(6)
O2 P1 O1 . . 108.32(5)
O5 P2 O5 . 2_655 103.73(8)
O5 P2 O6 . . 112.27(5)
O5 P2 O6 2_655 . 109.00(5)
O5 P2 O6 . 2_655 109.00(5)
O5 P2 O6 2_655 2_655 112.28(5)
O6 P2 O6 . 2_655 110.43(7)
O4 Na1 O4 2_756 . 175.26(12)
O4 Na1 O4 2_756 5_766 79.21(3)
O4 Na1 O4 . 5_766 100.58(3)
O4 Na1 O4 2_756 6_566 100.58(3)
O4 Na1 O4 . 6_566 79.20(3)
O4 Na1 O4 5_766 6_566 174.93(11)
O4 Na1 O1 2_756 . 119.76(8)
O4 Na1 O1 . . 55.92(4)
O4 Na1 O1 5_766 . 114.04(7)
O4 Na1 O1 6_566 . 61.59(4)
O4 Na1 O1 2_756 2_756 55.92(4)
O4 Na1 O1 . 2_756 119.76(8)
O4 Na1 O1 5_766 2_756 61.58(4)
O4 Na1 O1 6_566 2_756 114.04(7)
O1 Na1 O1 . 2_756 78.70(7)
O4 Na1 O6 2_756 8_556 114.24(8)
O4 Na1 O6 . 8_556 70.35(5)
O4 Na1 O6 5_766 8_556 83.40(5)
O4 Na1 O6 6_566 8_556 101.22(6)
O1 Na1 O6 . 8_556 125.27(3)
O1 Na1 O6 2_756 8_556 144.38(3)
O4 Na1 O6 2_756 7_656 70.35(5)
O4 Na1 O6 . 7_656 114.24(8)
O4 Na1 O6 5_766 7_656 101.22(6)
O4 Na1 O6 6_566 7_656 83.40(5)
O1 Na1 O6 . 7_656 144.38(3)
O1 Na1 O6 2_756 7_656 125.27(3)
O6 Na1 O6 8_556 7_656 51.96(5)
O5 Na2 O5 6_565 2_655 180.00(3)
O5 Na2 O3 6_565 . 100.43(3)
O5 Na2 O3 2_655 . 79.57(3)
O5 Na2 O3 6_565 5_665 79.57(3)
O5 Na2 O3 2_655 5_665 100.43(3)
O3 Na2 O3 . 5_665 180.0
O5 Na2 O3 6_565 6_565 107.29(3)
O5 Na2 O3 2_655 6_565 72.71(3)
O3 Na2 O3 . 6_565 113.43(4)
O3 Na2 O3 5_665 6_565 66.57(4)
O5 Na2 O3 6_565 2_655 72.71(3)
O5 Na2 O3 2_655 2_655 107.29(3)
O3 Na2 O3 . 2_655 66.57(4)
O3 Na2 O3 5_665 2_655 113.43(4)
O3 Na2 O3 6_565 2_655 180.00(3)
O5 Na2 O5 6_565 5_665 53.55(4)
O5 Na2 O5 2_655 5_665 126.45(4)
O3 Na2 O5 . 5_665 85.32(3)
O3 Na2 O5 5_665 5_665 94.68(3)
O3 Na2 O5 6_565 5_665 67.11(3)
O3 Na2 O5 2_655 5_665 112.89(3)
O5 Na2 O5 6_565 . 126.45(4)
O5 Na2 O5 2_655 . 53.55(4)
O3 Na2 O5 . . 94.68(3)
O3 Na2 O5 5_665 . 85.32(3)
O3 Na2 O5 6_565 . 112.89(3)
O3 Na2 O5 2_655 . 67.11(3)
O5 Na2 O5 5_665 . 180.00(3)

loop_
_geom_bond_atom_site_label_1
_geom_bond_atom_site_label_2
_geom_bond_site_symmetry_2
_geom_bond_distance
Fe1 O5 3 1.9514(10)
Fe1 O4 4_655 1.9607(10)
Fe1 O1 7_666 2.0170(10)
Fe1 O2 7_665 2.0567(10)
Fe1 O6 5_665 2.0684(9)
Fe1 O2 . 2.2091(10)
Zn2 O3 2_655 2.1019(10)
Zn2 O3 . 2.1019(10)
Zn2 O6 6_566 2.1549(10)
Zn2 O6 5_665 2.1549(10)
Zn2 O1 7_666 2.2028(9)
Zn2 O1 8_465 2.2028(9)
P1 O3 . 1.5225(10)
P1 O4 . 1.5345(10)
P1 O2 . 1.5518(10)
P1 O1 . 1.5563(9)
P2 O5 . 1.5317(10)
P2 O5 2_655 1.5317(10)
P2 O6 . 1.5510(9)
P2 O6 2_655 1.5510(9)
Na1 O4 2_756 2.4476(11)
Na1 O4 . 2.4476(11)
Na1 O4 5_766 2.5713(12)
Na1 O4 6_566 2.5713(12)
Na1 O1 . 2.812(2)
Na1 O1 2_756 2.812(2)
Na1 O6 8_556 2.908(2)
Na1 O6 7_656 2.908(2)
Na2 O5 6_565 2.3239(9)
Na2 O5 2_655 2.3239(9)
Na2 O3 . 2.3823(9)
Na2 O3 5_665 2.3824(9)
Na2 O3 6_565 2.5179(10)
Na2 O3 2_655 2.5179(10)
Na2 O5 5_665 2.9008(10)
Na2 O5 . 2.9008(10)
